data_7104152
loop_
_publ_author_name
'Hitchcock, Peter B'
'Lappert, Michael F'
'Li, Gang'
'Protchenko, Andrey V'

_publ_section_title
;
 beta-Diiminato complexes of arsenic including the formally AsI
 compound [As3L3] [L = [N(C6H3Pri2-2,6)C(H)]2CPh].
;
_journal_issue 4
_journal_name_full 'Chemical communications (Cambridge, England)'
_journal_page_first 428
_journal_page_last 429
_journal_paper_doi 10.1039/b819723g
_journal_volume 34
_journal_year 2009
_chemical_compound_source 'synthesis as described'
_chemical_formula_moiety 'C33 H41 As I2 N2 , C4 H10 O1'
_chemical_formula_sum 'C37 H51 As I2 N2 O'
_chemical_formula_weight 868.52
_chemical_name_systematic
;
?
;
_space_group_IT_number 14
_symmetry_cell_setting monoclinic
_symmetry_Int_Tables_number 14
_symmetry_space_group_name_Hall '-P 2yn'
_symmetry_space_group_name_H-M 'P 1 21/n 1'
_atom_sites_solution_hydrogens geom
_atom_sites_solution_primary direct
_atom_sites_solution_secondary difmap
_audit_conform_dict_location ftp://ftp.iucr.org/pub/cif_core.dic
_audit_conform_dict_name cif_core.dic
_audit_conform_dict_version 2.2
_audit_creation_date 2004-11-12T18:16:26-00:00
_audit_creation_method 'WinGX routine CIF_UPDATE'
_cell_angle_alpha 90
_cell_angle_beta 97.267(1)
_cell_angle_gamma 90
_cell_formula_units_Z 4
_cell_length_a 11.2964(3)
_cell_length_b 24.7180(4)
_cell_length_c 14.2829(4)
_cell_measurement_reflns_used 132602
_cell_measurement_temperature 173(2)
_cell_measurement_theta_max 26.022
_cell_measurement_theta_min 3.395
_cell_measurement_wavelength 0.71073
_cell_volume 3956.10(17)
_computing_cell_refinement 'HKL Scalepack (Otwinowski & Minor 1997)'
_computing_data_collection 'Collect (Nonius BV, 1997-2000)'
_computing_data_reduction 'HKL Denzo and Scalepack (Otwinowski & Minor 1997)'
_computing_molecular_graphics 'Ortep-3 for Windows (Farrugia, 1997)'
_computing_publication_material 'WinGX publication routines (Farrugia, 1999)'
_computing_structure_refinement 'SHELXL-97 (Sheldrick, 1997)'
_computing_structure_solution 'SHELXS-97 (Sheldrick, 1997)'
_diffrn_ambient_temperature 173(2)
_diffrn_detector 'CCD plate'
_diffrn_measured_fraction_theta_full 0.992
_diffrn_measured_fraction_theta_max 0.992
_diffrn_measurement_device '95mm CCD camera on \k-goniostat'
_diffrn_measurement_device_type KappaCCD
_diffrn_measurement_method 'CCD rotation images, thick slices'
_diffrn_orient_matrix_type 'by Nonius Collect from scalepack cell'
_diffrn_orient_matrix_UB_11 0.88453E-1
_diffrn_orient_matrix_UB_12 -0.50734E-2
_diffrn_orient_matrix_UB_13 0.118583E-1
_diffrn_orient_matrix_UB_21 -0.9658E-3
_diffrn_orient_matrix_UB_22 0.99752E-2
_diffrn_orient_matrix_UB_23 0.677513E-1
_diffrn_orient_matrix_UB_31 -0.117906E-1
_diffrn_orient_matrix_UB_32 -0.388777E-1
_diffrn_orient_matrix_UB_33 0.158361E-1
_diffrn_radiation_monochromator graphite
_diffrn_radiation_probe x-ray
_diffrn_radiation_type MoK\a
_diffrn_radiation_wavelength 0.71073
_diffrn_reflns_av_R_equivalents 0.0623
_diffrn_reflns_av_unetI/netI 0.0358
_diffrn_reflns_limit_h_max 13
_diffrn_reflns_limit_h_min -13
_diffrn_reflns_limit_k_max 30
_diffrn_reflns_limit_k_min -30
_diffrn_reflns_limit_l_max 17
_diffrn_reflns_limit_l_min -17
_diffrn_reflns_number 55518
_diffrn_reflns_theta_full 26
_diffrn_reflns_theta_max 26
_diffrn_reflns_theta_min 3.49
_diffrn_source 'Enraf Nonius FR590'
_exptl_absorpt_coefficient_mu 2.448
_exptl_absorpt_correction_T_max 0.785
_exptl_absorpt_correction_T_min 0.6052
_exptl_absorpt_correction_type multi-scan
_exptl_absorpt_process_details
;
[c.f. r.h. blessing, acta cryst. (1995), a51, 33-38]
;
_exptl_crystal_colour red
_exptl_crystal_density_diffrn 1.458
_exptl_crystal_density_method 'not measured'
_exptl_crystal_description prism
_exptl_crystal_F_000 1736
_exptl_crystal_size_max 0.15
_exptl_crystal_size_mid 0.15
_exptl_crystal_size_min 0.05
_refine_diff_density_max 1.209
_refine_diff_density_min -0.717
_refine_diff_density_rms 0.096
_refine_ls_extinction_method none
_refine_ls_goodness_of_fit_ref 1.119
_refine_ls_hydrogen_treatment constr
_refine_ls_matrix_type full
_refine_ls_number_parameters 388
_refine_ls_number_reflns 7713
_refine_ls_number_restraints 0
_refine_ls_restrained_S_all 1.119
_refine_ls_R_factor_all 0.0655
_refine_ls_R_factor_gt 0.047
_refine_ls_shift/su_max 0.001
_refine_ls_shift/su_mean 0
_refine_ls_structure_factor_coef Fsqd
_refine_ls_weighting_details 'calc w=1/[\s^2^(Fo^2^)+(0.0339P)^2^+11.8982P] where P=(Fo^2^+2Fc^2^)/3'
_refine_ls_weighting_scheme calc
_refine_ls_wR_factor_gt 0.0998
_refine_ls_wR_factor_ref 0.1068
_reflns_number_gt 6182
_reflns_number_total 7713
_reflns_threshold_expression >2sigma(I)
_cod_data_source_file b819723g.txt
_cod_data_source_block (1)-nov804
_cod_original_sg_symbol_H-M P2(1)/n
_cod_database_code 7104152

loop_
_symmetry_equiv_pos_as_xyz
'x, y, z'
'-x+1/2, y+1/2, -z+1/2'
'-x, -y, -z'
'x-1/2, -y-1/2, z-1/2'

loop_
_atom_site_label
_atom_site_type_symbol
_atom_site_fract_x
_atom_site_fract_y
_atom_site_fract_z
_atom_site_U_iso_or_equiv
_atom_site_adp_type
_atom_site_occupancy
_atom_site_symmetry_multiplicity
_atom_site_calc_flag
_atom_site_refinement_flags
_atom_site_disorder_assembly
_atom_site_disorder_group
As As 1.20817(4) 0.162637(19) 0.59293(4) 0.03260(13) Uani 1 1 d . . .
I1 I 0.98879(3) 0.095904(15) 0.56782(3) 0.04273(11) Uani 1 1 d . . .
I2 I 1.39028(4) 0.238288(15) 0.59437(3) 0.05460(13) Uani 1 1 d . . .
O1 O 1.5693(6) 0.4080(3) 0.4399(6) 0.116(2) Uani 1 1 d . . .
N1 N 1.2315(3) 0.14738(16) 0.7259(3) 0.0323(9) Uani 1 1 d . . .
N2 N 1.3008(3) 0.10085(15) 0.5645(3) 0.0298(9) Uani 1 1 d . . .
C1 C 1.2360(4) 0.09678(19) 0.7569(4) 0.0341(11) Uani 1 1 d . . .
H1 H 1.2256 0.091 0.8211 0.041 Uiso 1 1 calc R . .
C2 C 1.2549(4) 0.05112(18) 0.7023(4) 0.0300(10) Uani 1 1 d . . .
C3 C 1.2981(4) 0.05606(18) 0.6170(4) 0.0301(11) Uani 1 1 d . . .
H3 H 1.3295 0.0241 0.5925 0.036 Uiso 1 1 calc R . .
C4 C 1.2429(4) -0.00441(19) 0.7412(4) 0.0348(11) Uani 1 1 d . . .
C5 C 1.1887(4) -0.04423(19) 0.6811(4) 0.0375(12) Uani 1 1 d . . .
H5 H 1.1586 -0.0353 0.6179 0.045 Uiso 1 1 calc R . .
C6 C 1.1783(5) -0.0970(2) 0.7134(5) 0.0510(16) Uani 1 1 d . . .
H6 H 1.1429 -0.1241 0.6718 0.061 Uiso 1 1 calc R . .
C7 C 1.2195(5) -0.1097(2) 0.8059(5) 0.0560(17) Uani 1 1 d . . .
H7 H 1.2119 -0.1456 0.8282 0.067 Uiso 1 1 calc R . .
C8 C 1.2713(7) -0.0706(3) 0.8654(5) 0.0676(19) Uani 1 1 d . . .
H8 H 1.2993 -0.0796 0.9291 0.081 Uiso 1 1 calc R . .
C9 C 1.2834(6) -0.0183(2) 0.8337(4) 0.0527(15) Uani 1 1 d . . .
H9 H 1.3197 0.0084 0.8758 0.063 Uiso 1 1 calc R . .
C10 C 1.2460(4) 0.1919(2) 0.7934(4) 0.0356(11) Uani 1 1 d . . .
C11 C 1.1520(5) 0.2271(2) 0.7990(4) 0.0432(13) Uani 1 1 d . . .
C12 C 1.1694(6) 0.2695(2) 0.8633(5) 0.0542(16) Uani 1 1 d . . .
H12 H 1.1058 0.294 0.8688 0.065 Uiso 1 1 calc R . .
C13 C 1.2768(6) 0.2766(2) 0.9191(5) 0.0573(17) Uani 1 1 d . . .
H13 H 1.2871 0.3062 0.9618 0.069 Uiso 1 1 calc R . .
C14 C 1.3699(6) 0.2409(2) 0.9134(4) 0.0534(15) Uani 1 1 d . . .
H14 H 1.4436 0.2459 0.9526 0.064 Uiso 1 1 calc R . .
C15 C 1.3561(5) 0.1974(2) 0.8500(4) 0.0448(13) Uani 1 1 d . . .
C16 C 1.0321(5) 0.2226(2) 0.7382(4) 0.0486(15) Uani 1 1 d . . .
H16 H 1.0325 0.1882 0.7014 0.058 Uiso 1 1 calc R . .
C17 C 0.9293(6) 0.2193(3) 0.7975(6) 0.072(2) Uani 1 1 d . . .
H17A H 0.8537 0.2161 0.7558 0.108 Uiso 1 1 calc R . .
H17B H 0.928 0.252 0.836 0.108 Uiso 1 1 calc R . .
H17C H 0.9399 0.1875 0.8388 0.108 Uiso 1 1 calc R . .
C18 C 1.0142(7) 0.2694(3) 0.6671(5) 0.074(2) Uani 1 1 d . . .
H18A H 0.9366 0.2656 0.6285 0.11 Uiso 1 1 calc R . .
H18B H 1.0777 0.2686 0.6263 0.11 Uiso 1 1 calc R . .
H18C H 1.017 0.3039 0.7012 0.11 Uiso 1 1 calc R . .
C19 C 1.4610(5) 0.1585(3) 0.8500(5) 0.0619(19) Uani 1 1 d . . .
H19 H 1.4471 0.1364 0.791 0.074 Uiso 1 1 calc R . .
C20 C 1.5799(6) 0.1873(4) 0.8504(7) 0.096(3) Uani 1 1 d . . .
H20A H 1.6437 0.1605 0.8495 0.143 Uiso 1 1 calc R . .
H20B H 1.5956 0.2095 0.9074 0.143 Uiso 1 1 calc R . .
H20C H 1.577 0.2105 0.7945 0.143 Uiso 1 1 calc R . .
C21 C 1.4685(7) 0.1200(3) 0.9331(6) 0.088(3) Uani 1 1 d . . .
H21A H 1.3923 0.1009 0.9324 0.133 Uiso 1 1 calc R . .
H21B H 1.4855 0.1405 0.992 0.133 Uiso 1 1 calc R . .
H21C H 1.5324 0.0937 0.9285 0.133 Uiso 1 1 calc R . .
C22 C 1.3765(4) 0.10265(18) 0.4894(4) 0.0322(11) Uani 1 1 d . . .
C23 C 1.3236(4) 0.1082(2) 0.3966(4) 0.0376(12) Uani 1 1 d . . .
C24 C 1.3973(5) 0.1069(2) 0.3256(4) 0.0429(13) Uani 1 1 d . . .
H24 H 1.3635 0.1107 0.2616 0.051 Uiso 1 1 calc R . .
C25 C 1.5199(5) 0.1002(2) 0.3473(4) 0.0455(14) Uani 1 1 d . . .
H25 H 1.569 0.0985 0.2981 0.055 Uiso 1 1 calc R . .
C26 C 1.5698(5) 0.09599(19) 0.4396(4) 0.0407(13) Uani 1 1 d . . .
H26 H 1.6538 0.0917 0.4533 0.049 Uiso 1 1 calc R . .
C27 C 1.5012(4) 0.09775(18) 0.5139(4) 0.0340(11) Uani 1 1 d . . .
C28 C 1.1897(5) 0.1139(2) 0.3691(4) 0.0465(14) Uani 1 1 d . . .
H28 H 1.1509 0.1103 0.428 0.056 Uiso 1 1 calc R . .
C29 C 1.1410(5) 0.0688(3) 0.3020(5) 0.070(2) Uani 1 1 d . . .
H29A H 1.0545 0.0731 0.2862 0.105 Uiso 1 1 calc R . .
H29B H 1.158 0.0336 0.3325 0.105 Uiso 1 1 calc R . .
H29C H 1.1792 0.0706 0.2442 0.105 Uiso 1 1 calc R . .
C30 C 1.1586(6) 0.1695(3) 0.3279(6) 0.077(2) Uani 1 1 d . . .
H30A H 1.0719 0.1724 0.3115 0.116 Uiso 1 1 calc R . .
H30B H 1.1976 0.1747 0.2711 0.116 Uiso 1 1 calc R . .
H30C H 1.1862 0.1973 0.3745 0.116 Uiso 1 1 calc R . .
C31 C 1.5620(4) 0.0949(2) 0.6142(4) 0.0444(13) Uani 1 1 d . . .
H31 H 1.5015 0.1032 0.6576 0.053 Uiso 1 1 calc R . .
C32 C 1.6639(5) 0.1358(3) 0.6329(5) 0.0564(16) Uani 1 1 d . . .
H32A H 1.7002 0.1329 0.6987 0.085 Uiso 1 1 calc R . .
H32B H 1.6325 0.1725 0.6209 0.085 Uiso 1 1 calc R . .
H32C H 1.7241 0.1283 0.5909 0.085 Uiso 1 1 calc R . .
C33 C 1.6112(6) 0.0379(3) 0.6370(5) 0.0675(19) Uani 1 1 d . . .
H33A H 1.6496 0.0368 0.7025 0.101 Uiso 1 1 calc R . .
H33B H 1.6697 0.0288 0.5944 0.101 Uiso 1 1 calc R . .
H33C H 1.5456 0.0117 0.6288 0.101 Uiso 1 1 calc R . .
C34 C 1.5685(13) 0.3753(6) 0.5250(9) 0.143(5) Uani 1 1 d . . .
H34A H 1.5519 0.3986 0.5782 0.171 Uiso 1 1 calc R . .
H34B H 1.5049 0.3476 0.5146 0.171 Uiso 1 1 calc R . .
C35 C 1.6805(13) 0.3499(6) 0.5471(8) 0.146(5) Uani 1 1 d . . .
H35A H 1.6796 0.3275 0.6036 0.218 Uiso 1 1 calc R . .
H35B H 1.7429 0.3775 0.5591 0.218 Uiso 1 1 calc R . .
H35C H 1.6969 0.3271 0.4941 0.218 Uiso 1 1 calc R . .
C36 C 1.4628(18) 0.4397(9) 0.4073(15) 0.263(14) Uani 1 1 d . . .
H36A H 1.4004 0.4246 0.4425 0.316 Uiso 1 1 calc R . .
H36B H 1.4806 0.4761 0.4344 0.316 Uiso 1 1 calc R . .
C37 C 1.419(2) 0.4473(9) 0.3408(11) 0.263(13) Uani 1 1 d . . .
H37A H 1.3449 0.4671 0.3462 0.394 Uiso 1 1 calc R . .
H37B H 1.3999 0.413 0.308 0.394 Uiso 1 1 calc R . .
H37C H 1.4702 0.469 0.3049 0.394 Uiso 1 1 calc R . .

loop_
_atom_site_aniso_label
_atom_site_aniso_U_11
_atom_site_aniso_U_22
_atom_site_aniso_U_33
_atom_site_aniso_U_23
_atom_site_aniso_U_13
_atom_site_aniso_U_12
As 0.0315(3) 0.0265(2) 0.0397(3) -0.0005(2) 0.0041(2) 0.0053(2)
I1 0.02794(17) 0.0529(2) 0.0464(2) -0.00795(17) 0.00119(14) -0.00021(15)
I2 0.0550(2) 0.03162(19) 0.0799(3) -0.00392(18) 0.0190(2) -0.00780(16)
O1 0.109(5) 0.114(5) 0.123(6) 0.000(4) 0.009(4) 0.010(4)
N1 0.032(2) 0.031(2) 0.033(2) -0.0035(18) 0.0013(18) 0.0041(17)
N2 0.0249(19) 0.0247(19) 0.040(2) -0.0027(18) 0.0056(17) 0.0020(15)
C1 0.030(2) 0.034(3) 0.037(3) 0.000(2) 0.000(2) 0.000(2)
C2 0.028(2) 0.025(2) 0.036(3) 0.001(2) 0.000(2) 0.0005(18)
C3 0.022(2) 0.023(2) 0.044(3) -0.004(2) -0.001(2) 0.0021(18)
C4 0.032(2) 0.026(2) 0.048(3) 0.000(2) 0.008(2) 0.003(2)
C5 0.030(2) 0.031(3) 0.052(3) -0.003(2) 0.008(2) 0.002(2)
C6 0.040(3) 0.030(3) 0.086(5) 0.001(3) 0.022(3) -0.001(2)
C7 0.050(3) 0.034(3) 0.088(5) 0.019(3) 0.021(3) 0.005(3)
C8 0.083(5) 0.062(4) 0.058(4) 0.025(4) 0.009(4) 0.011(4)
C9 0.065(4) 0.043(3) 0.048(4) 0.008(3) -0.003(3) 0.002(3)
C10 0.040(3) 0.032(3) 0.034(3) -0.006(2) 0.003(2) -0.001(2)
C11 0.055(3) 0.030(3) 0.044(3) -0.004(2) 0.006(3) 0.010(2)
C12 0.067(4) 0.035(3) 0.058(4) -0.012(3) 0.000(3) 0.013(3)
C13 0.076(4) 0.037(3) 0.055(4) -0.018(3) -0.003(3) -0.002(3)
C14 0.057(4) 0.047(3) 0.053(4) -0.014(3) -0.006(3) -0.004(3)
C15 0.052(3) 0.037(3) 0.044(3) -0.011(2) 0.001(3) -0.003(2)
C16 0.048(3) 0.048(3) 0.048(4) -0.014(3) -0.001(3) 0.017(3)
C17 0.052(4) 0.086(5) 0.078(5) -0.014(4) 0.009(4) 0.009(4)
C18 0.083(5) 0.076(5) 0.056(4) -0.011(4) -0.013(4) 0.025(4)
C19 0.039(3) 0.069(4) 0.072(5) -0.028(4) -0.016(3) 0.008(3)
C20 0.053(4) 0.115(7) 0.114(7) -0.053(6) -0.004(4) 0.000(4)
C21 0.093(6) 0.060(4) 0.098(6) -0.012(4) -0.046(5) 0.027(4)
C22 0.031(2) 0.024(2) 0.044(3) -0.002(2) 0.013(2) 0.0000(19)
C23 0.035(3) 0.033(3) 0.045(3) 0.003(2) 0.005(2) 0.003(2)
C24 0.048(3) 0.041(3) 0.042(3) 0.005(2) 0.011(3) 0.005(2)
C25 0.041(3) 0.043(3) 0.056(4) 0.001(3) 0.020(3) 0.001(2)
C26 0.032(3) 0.029(3) 0.064(4) -0.003(3) 0.015(3) 0.001(2)
C27 0.035(3) 0.020(2) 0.049(3) -0.002(2) 0.010(2) -0.0001(19)
C28 0.036(3) 0.066(4) 0.038(3) 0.008(3) 0.006(2) 0.013(3)
C29 0.038(3) 0.087(5) 0.083(5) -0.012(4) 0.005(3) 0.002(3)
C30 0.064(4) 0.084(5) 0.083(6) 0.018(4) 0.004(4) 0.030(4)
C31 0.029(3) 0.048(3) 0.056(4) -0.003(3) 0.005(2) 0.000(2)
C32 0.036(3) 0.060(4) 0.072(5) -0.015(3) 0.001(3) -0.006(3)
C33 0.053(4) 0.059(4) 0.084(5) 0.017(4) -0.012(4) 0.004(3)
C34 0.202(15) 0.142(11) 0.093(9) -0.036(8) 0.059(9) -0.067(10)
C35 0.185(13) 0.171(12) 0.081(8) 0.024(7) 0.021(8) 0.074(11)
C36 0.24(2) 0.29(2) 0.22(2) -0.13(2) -0.109(18) 0.173(19)
C37 0.34(3) 0.31(3) 0.113(13) -0.018(14) -0.091(15) 0.16(2)

loop_
_atom_type_symbol
_atom_type_description
_atom_type_scat_dispersion_real
_atom_type_scat_dispersion_imag
_atom_type_scat_source
C C 0.0033 0.0016 'International Tables Vol C Tables 4.2.6.8 and 6.1.1.4'
H H 0 0 'International Tables Vol C Tables 4.2.6.8 and 6.1.1.4'
As As 0.0499 2.0058 'International Tables Vol C Tables 4.2.6.8 and 6.1.1.4'
I I -0.4742 1.8119 'International Tables Vol C Tables 4.2.6.8 and 6.1.1.4'
N N 0.0061 0.0033 'International Tables Vol C Tables 4.2.6.8 and 6.1.1.4'
O O 0.0106 0.006 'International Tables Vol C Tables 4.2.6.8 and 6.1.1.4'

loop_
_geom_angle_atom_site_label_1
_geom_angle_atom_site_label_2
_geom_angle_atom_site_label_3
_geom_angle
_geom_angle_site_symmetry_1
_geom_angle_site_symmetry_3
_geom_angle_publ_flag
N1 As N2 92.44(17) . . ?
N1 As I2 96.66(12) . . ?
N2 As I2 96.55(11) . . ?
N1 As I1 91.05(12) . . ?
N2 As I1 90.08(11) . . ?
I2 As I1 169.59(2) . . ?
C34 O1 C36 118.1(14) . . ?
C1 N1 C10 119.6(4) . . ?
C1 N1 As 120.7(3) . . ?
C10 N1 As 119.7(3) . . ?
C3 N2 C22 119.7(4) . . ?
C3 N2 As 119.1(3) . . ?
C22 N2 As 121.2(3) . . ?
N1 C1 C2 125.1(5) . . ?
C3 C2 C1 121.1(4) . . ?
C3 C2 C4 118.1(4) . . ?
C1 C2 C4 120.4(5) . . ?
N2 C3 C2 127.3(4) . . ?
C9 C4 C5 118.5(5) . . ?
C9 C4 C2 123.2(5) . . ?
C5 C4 C2 118.3(5) . . ?
C6 C5 C4 120.4(6) . . ?
C7 C6 C5 119.9(6) . . ?
C8 C7 C6 119.9(5) . . ?
C7 C8 C9 120.6(6) . . ?
C8 C9 C4 120.6(6) . . ?
C11 C10 C15 122.5(5) . . ?
C11 C10 N1 119.3(4) . . ?
C15 C10 N1 118.2(4) . . ?
C10 C11 C12 117.9(5) . . ?
C10 C11 C16 123.9(5) . . ?
C12 C11 C16 118.3(5) . . ?
C13 C12 C11 121.2(6) . . ?
C12 C13 C14 120.4(5) . . ?
C13 C14 C15 120.3(6) . . ?
C10 C15 C14 117.7(5) . . ?
C10 C15 C19 124.9(5) . . ?
C14 C15 C19 117.4(5) . . ?
C11 C16 C17 112.0(5) . . ?
C11 C16 C18 110.8(5) . . ?
C17 C16 C18 111.2(5) . . ?
C21 C19 C20 109.3(6) . . ?
C21 C19 C15 111.2(6) . . ?
C20 C19 C15 113.0(6) . . ?
C23 C22 C27 122.6(5) . . ?
C23 C22 N2 119.0(4) . . ?
C27 C22 N2 118.4(5) . . ?
C22 C23 C24 117.9(5) . . ?
C22 C23 C28 123.3(5) . . ?
C24 C23 C28 118.8(5) . . ?
C25 C24 C23 120.8(5) . . ?
C26 C25 C24 120.0(5) . . ?
C25 C26 C27 122.0(5) . . ?
C26 C27 C22 116.6(5) . . ?
C26 C27 C31 119.4(4) . . ?
C22 C27 C31 124.0(5) . . ?
C30 C28 C23 111.0(5) . . ?
C30 C28 C29 111.8(6) . . ?
C23 C28 C29 111.2(5) . . ?
C27 C31 C32 112.1(5) . . ?
C27 C31 C33 110.6(5) . . ?
C32 C31 C33 109.0(5) . . ?
C35 C34 O1 109.5(10) . . ?
C37 C36 O1 132(2) . . ?

loop_
_geom_bond_atom_site_label_1
_geom_bond_atom_site_label_2
_geom_bond_distance
_geom_bond_site_symmetry_2
_geom_bond_publ_flag
As N1 1.922(4) . ?
As N2 1.923(4) . ?
As I2 2.7781(6) . ?
As I1 2.9608(6) . ?
O1 C34 1.460(13) . ?
O1 C36 1.461(16) . ?
N1 C1 1.326(6) . ?
N1 C10 1.458(6) . ?
N2 C3 1.340(6) . ?
N2 C22 1.455(6) . ?
C1 C2 1.403(7) . ?
C2 C3 1.374(7) . ?
C2 C4 1.493(6) . ?
C4 C9 1.386(8) . ?
C4 C5 1.395(7) . ?
C5 C6 1.392(7) . ?
C6 C7 1.380(9) . ?
C7 C8 1.369(10) . ?
C8 C9 1.383(8) . ?
C10 C11 1.383(7) . ?
C10 C15 1.401(7) . ?
C11 C12 1.392(8) . ?
C11 C16 1.517(8) . ?
C12 C13 1.376(9) . ?
C13 C14 1.384(9) . ?
C14 C15 1.402(8) . ?
C15 C19 1.526(8) . ?
C16 C17 1.524(9) . ?
C16 C18 1.537(9) . ?
C19 C21 1.515(11) . ?
C19 C20 1.519(10) . ?
C22 C23 1.390(7) . ?
C22 C27 1.413(7) . ?
C23 C24 1.391(7) . ?
C23 C28 1.521(7) . ?
C24 C25 1.390(8) . ?
C25 C26 1.371(8) . ?
C26 C27 1.392(7) . ?
C27 C31 1.510(8) . ?
C28 C30 1.518(9) . ?
C28 C29 1.528(9) . ?
C31 C32 1.529(7) . ?
C31 C33 1.535(8) . ?
C34 C35 1.412(16) . ?
C36 C37 1.033(18) . ?
